data_4003462
loop_
_publ_author_name
'Wang, Zheng'
'Zhu, Cheng-Yi'
'Wei, Zhang-Wen'
'Fan, Ya-Nan'
'Pan, Mei'

_publ_section_title
;
 Breathing-Ignited Long Persistent Luminescence in a Resilient
 Metal--Organic Framework
;
_journal_name_full 'Chemistry of Materials'
_journal_paper_doi 10.1021/acs.chemmater.9b04440
_journal_year 2020
_chemical_formula_sum 'C29 H21 Cd N7 O3'
_chemical_formula_weight 627.93
_space_group_crystal_system monoclinic
_space_group_IT_number 14
_space_group_name_Hall '-P 2ybc'
_space_group_name_H-M_alt 'P 1 21/c 1'
_atom_sites_solution_hydrogens mixed
_audit_creation_method SHELXL-2014/7
_cell_angle_alpha 90
_cell_angle_beta 106.50(2)
_cell_angle_gamma 90
_cell_formula_units_Z 4
_cell_length_a 11.344(2)
_cell_length_b 17.292(2)
_cell_length_c 13.719(3)
_cell_measurement_reflns_used 2012
_cell_measurement_temperature 325(2)
_cell_measurement_theta_max 71.0420
_cell_measurement_theta_min 4.2180
_cell_volume 2580.3(8)
_computing_structure_refinement 'SHELXL-2014/7 (Sheldrick, 2014)'
_diffrn_ambient_temperature 325(2)
_diffrn_measured_fraction_theta_full 0.990
_diffrn_measured_fraction_theta_max 0.990
_diffrn_measurement_device_type bruker-CCD
_diffrn_radiation_type CuK\a
_diffrn_radiation_wavelength 1.54184
_diffrn_reflns_av_R_equivalents 0.0607
_diffrn_reflns_av_unetI/netI 0.0694
_diffrn_reflns_Laue_measured_fraction_full 0.990
_diffrn_reflns_Laue_measured_fraction_max 0.990
_diffrn_reflns_limit_h_max 13
_diffrn_reflns_limit_h_min -13
_diffrn_reflns_limit_k_max 20
_diffrn_reflns_limit_k_min -12
_diffrn_reflns_limit_l_max 16
_diffrn_reflns_limit_l_min -13
_diffrn_reflns_number 7474
_diffrn_reflns_point_group_measured_fraction_full 0.990
_diffrn_reflns_point_group_measured_fraction_max 0.990
_diffrn_reflns_theta_full 65.995
_diffrn_reflns_theta_max 65.995
_diffrn_reflns_theta_min 4.064
_exptl_absorpt_coefficient_mu 7.169
_exptl_crystal_colour yellow
_exptl_crystal_density_diffrn 1.616
_exptl_crystal_description block
_exptl_crystal_F_000 1264
_exptl_crystal_size_max 0.190
_exptl_crystal_size_mid 0.180
_exptl_crystal_size_min 0.170
_refine_diff_density_max 2.800
_refine_diff_density_min -2.522
_refine_diff_density_rms 0.173
_refine_ls_extinction_method none
_refine_ls_goodness_of_fit_ref 1.067
_refine_ls_hydrogen_treatment constr
_refine_ls_matrix_type full
_refine_ls_number_parameters 361
_refine_ls_number_reflns 4457
_refine_ls_number_restraints 13
_refine_ls_restrained_S_all 1.070
_refine_ls_R_factor_all 0.1375
_refine_ls_R_factor_gt 0.1030
_refine_ls_shift/su_max 0.000
_refine_ls_shift/su_mean 0.000
_refine_ls_structure_factor_coef Fsqd
_refine_ls_weighting_details 'w=1/[\s^2^(Fo^2^)+(0.1089P)^2^+28.4057P] where P=(Fo^2^+2Fc^2^)/3'
_refine_ls_weighting_scheme calc
_refine_ls_wR_factor_gt 0.2471
_refine_ls_wR_factor_ref 0.2816
_reflns_Friedel_coverage 0.000
_reflns_number_gt 2998
_reflns_number_total 4457
_reflns_threshold_expression 'I > 2\s(I)'
_cod_data_source_file cm9b04440_si_002.cif
_cod_data_source_block LIFM-WZ-1-325K
_cod_original_sg_symbol_H-M 'P 21/c'
_cod_database_code 4003462
_shelx_shelxl_version_number 2014/7
_shelx_space_group_comment
;
The symmetry employed for this shelxl refinement is uniquely defined
by the following loop, which should always be used as a source of
symmetry information in preference to the above space-group names.
They are only intended as comments.
;
_shelx_estimated_absorpt_t_min 0.343
_shelx_estimated_absorpt_t_max 0.375

loop_
_space_group_symop_operation_xyz
'x, y, z'
'-x, y+1/2, -z+1/2'
'-x, -y, -z'
'x, -y-1/2, z-1/2'

loop_
_atom_site_label
_atom_site_type_symbol
_atom_site_fract_x
_atom_site_fract_y
_atom_site_fract_z
_atom_site_U_iso_or_equiv
_atom_site_adp_type
_atom_site_occupancy
_atom_site_site_symmetry_order
_atom_site_calc_flag
_atom_site_refinement_flags_posn
_atom_site_refinement_flags_adp
Cd1 Cd 1.07041(9) 0.75912(5) 0.59764(6) 0.0593(4) Uani 1 1 d . .
N2 N 0.8904(9) 0.6818(5) 0.5535(7) 0.050(2) Uani 1 1 d . .
N1 N 1.1144(10) 0.6298(6) 0.6529(8) 0.062(3) Uani 1 1 d . .
N7 N -0.0794(10) 0.2125(6) 0.0718(7) 0.060(3) Uani 1 1 d . .
N3 N 0.8870(10) 0.8353(5) 0.5392(7) 0.058(3) Uani 1 1 d . .
N4 N -0.0796(10) 0.2046(6) 0.2312(8) 0.065(3) Uani 1 1 d . .
O2 O 1.1832(12) 0.8644(7) 0.5668(10) 0.099(4) Uani 1 1 d . U
N6 N -0.1689(10) 0.1638(6) 0.0808(8) 0.065(3) Uani 1 1 d . .
C10 C 0.7844(11) 0.7122(7) 0.5043(8) 0.050(3) Uani 1 1 d . .
C16 C 0.5945(11) 0.5342(6) 0.4053(8) 0.052(3) Uani 1 1 d . .
N5 N -0.1707(11) 0.1595(6) 0.1741(8) 0.071(3) Uani 1 1 d . .
C19 C 0.3954(11) 0.4349(6) 0.3124(8) 0.054(3) Uani 1 1 d . .
C22 C 0.2883(11) 0.3846(7) 0.2668(8) 0.054(3) Uani 1 1 d . .
C5 C 1.0239(12) 0.5772(7) 0.6254(8) 0.055(3) Uani 1 1 d . .
C28 C -0.0259(11) 0.2354(6) 0.1657(9) 0.053(3) Uani 1 1 d . .
C11 C 0.7807(13) 0.7998(6) 0.5062(8) 0.057(3) Uani 1 1 d . .
C27 C 0.1726(12) 0.4133(6) 0.2215(9) 0.058(3) Uani 1 1 d . .
H27 H 0.1622 0.4666 0.2156 0.069 Uiso 1 1 calc R U
C8 C 0.6962(12) 0.5856(7) 0.4570(8) 0.055(3) Uani 1 1 d . .
C25 C 0.0833(11) 0.2859(7) 0.1984(8) 0.052(3) Uani 1 1 d . .
C6 C 0.9023(11) 0.6053(7) 0.5605(8) 0.052(3) Uani 1 1 d . .
C24 C 0.1997(12) 0.2580(7) 0.2413(11) 0.060(3) Uani 1 1 d . .
H24 H 0.2104 0.2047 0.2467 0.072 Uiso 1 1 calc R U
C9 C 0.6857(12) 0.6663(6) 0.4550(9) 0.056(3) Uani 1 1 d . .
H9 H 0.6116 0.6893 0.4201 0.068 Uiso 1 1 calc R U
C7 C 0.8073(11) 0.5564(7) 0.5131(9) 0.057(3) Uani 1 1 d . .
H7 H 0.8186 0.5031 0.5192 0.069 Uiso 1 1 calc R U
C26 C 0.0710(12) 0.3663(7) 0.1846(9) 0.059(3) Uani 1 1 d . .
H26 H -0.0048 0.3878 0.1508 0.071 Uiso 1 1 calc R U
C15 C 0.8881(16) 0.9137(6) 0.5433(10) 0.074(4) Uani 1 1 d . .
H15 H 0.9632 0.9390 0.5668 0.089 Uiso 1 1 calc R U
C18 C 0.4998(12) 0.4091(7) 0.3853(9) 0.061(3) Uani 1 1 d . .
H18 H 0.5048 0.3572 0.4035 0.073 Uiso 1 1 calc R U
C17 C 0.5961(12) 0.4572(7) 0.4319(10) 0.066(3) Uani 1 1 d . .
H17 H 0.6630 0.4375 0.4818 0.079 Uiso 1 1 calc R U
C23 C 0.3004(12) 0.3038(7) 0.2766(9) 0.062(3) Uani 1 1 d . .
H23 H 0.3768 0.2818 0.3069 0.074 Uiso 1 1 calc R U
C4 C 1.0426(13) 0.5007(7) 0.6606(10) 0.067(3) Uani 1 1 d . .
H4 H 0.9803 0.4642 0.6396 0.080 Uiso 1 1 calc R U
C1 C 1.2249(13) 0.6060(9) 0.7142(9) 0.071(4) Uani 1 1 d . .
H1 H 1.2896 0.6411 0.7314 0.085 Uiso 1 1 calc R U
C14 C 0.7837(16) 0.9565(8) 0.5144(10) 0.078(4) Uani 1 1 d . .
H14 H 0.7872 1.0102 0.5178 0.094 Uiso 1 1 calc R U
C3 C 1.1535(14) 0.4805(8) 0.7264(10) 0.074(4) Uani 1 1 d . .
H3 H 1.1656 0.4309 0.7535 0.089 Uiso 1 1 calc R U
C12 C 0.6705(14) 0.8400(8) 0.4756(11) 0.076(4) Uani 1 1 d . .
H12 H 0.5961 0.8139 0.4525 0.091 Uiso 1 1 calc R U
O1 O 1.3002(14) 0.7729(9) 0.6406(13) 0.134(5) Uani 1 1 d . .
C20 C 0.3972(13) 0.5123(7) 0.2846(10) 0.073(4) Uani 1 1 d . .
H20 H 0.3315 0.5322 0.2338 0.088 Uiso 1 1 calc R U
C21 C 0.4946(13) 0.5602(7) 0.3310(11) 0.077(4) Uani 1 1 d . .
H21 H 0.4920 0.6117 0.3111 0.093 Uiso 1 1 calc R U
C29 C 1.276(2) 0.8373(10) 0.5992(15) 0.100(5) Uani 1 1 d . U
H29 H 1.3428 0.8665 0.5944 0.120 Uiso 1 1 calc R U
C13 C 0.6739(17) 0.9194(8) 0.4803(12) 0.087(5) Uani 1 1 d . .
H13 H 0.6013 0.9477 0.4602 0.104 Uiso 1 1 calc R U
C2 C 1.2439(15) 0.5324(10) 0.7512(11) 0.082(4) Uani 1 1 d . .
H2 H 1.3203 0.5184 0.7940 0.099 Uiso 1 1 calc R U
O1W O 1.407(2) 0.7469(11) 0.870(2) 0.214(10) Uani 1 1 d . U
H1WA H 1.3731 0.7520 0.8067 0.322 Uiso 1 1 d R U
H1WB H 1.3614 0.7198 0.8962 0.322 Uiso 1 1 d R U

loop_
_atom_site_aniso_label
_atom_site_aniso_U_11
_atom_site_aniso_U_22
_atom_site_aniso_U_33
_atom_site_aniso_U_23
_atom_site_aniso_U_13
_atom_site_aniso_U_12
Cd1 0.0769(7) 0.0466(5) 0.0465(5) 0.0024(3) 0.0045(4) -0.0133(4)
N2 0.058(6) 0.040(5) 0.048(5) 0.003(4) 0.007(4) -0.001(4)
N1 0.067(6) 0.054(6) 0.060(6) 0.008(5) 0.012(5) -0.008(5)
N7 0.076(7) 0.047(5) 0.045(5) -0.010(4) -0.002(5) -0.004(5)
N3 0.083(7) 0.040(5) 0.050(5) -0.009(4) 0.015(5) -0.011(5)
N4 0.085(7) 0.060(7) 0.052(6) -0.008(5) 0.024(5) -0.026(6)
O2 0.110(7) 0.080(6) 0.108(7) 0.021(5) 0.033(6) -0.030(5)
N6 0.072(7) 0.050(6) 0.067(7) -0.014(5) 0.011(5) -0.015(5)
C10 0.070(7) 0.040(6) 0.033(5) -0.004(4) 0.005(5) -0.003(5)
C16 0.068(7) 0.039(6) 0.045(6) 0.001(5) 0.009(5) -0.010(5)
N5 0.088(8) 0.059(7) 0.061(7) -0.016(5) 0.013(6) -0.018(6)
C19 0.074(8) 0.039(6) 0.043(6) -0.001(5) 0.005(5) -0.007(5)
C22 0.073(8) 0.044(6) 0.039(6) -0.001(5) 0.006(5) -0.014(6)
C5 0.070(7) 0.053(7) 0.042(6) -0.001(5) 0.012(5) 0.000(6)
C28 0.056(6) 0.036(6) 0.054(7) -0.007(5) -0.005(5) -0.002(5)
C11 0.095(9) 0.033(6) 0.034(5) 0.000(4) 0.005(5) -0.004(6)
C27 0.076(8) 0.033(6) 0.058(7) -0.006(5) 0.008(6) -0.005(5)
C8 0.071(8) 0.042(6) 0.044(6) -0.001(5) 0.005(5) -0.005(5)
C25 0.071(8) 0.044(6) 0.037(5) -0.001(5) 0.009(5) -0.014(6)
C6 0.063(7) 0.044(6) 0.048(6) -0.008(5) 0.016(5) -0.005(5)
C24 0.067(8) 0.038(6) 0.074(8) -0.001(5) 0.020(7) -0.013(5)
C9 0.073(8) 0.032(6) 0.055(7) -0.006(5) 0.005(6) -0.005(5)
C7 0.072(8) 0.051(7) 0.047(6) 0.006(5) 0.013(6) 0.004(6)
C26 0.075(8) 0.047(7) 0.045(6) -0.007(5) 0.001(6) -0.002(6)
C15 0.126(12) 0.022(5) 0.068(8) -0.005(5) 0.019(8) -0.011(7)
C18 0.072(8) 0.039(6) 0.061(7) 0.008(5) 0.003(6) -0.001(6)
C17 0.070(8) 0.046(7) 0.067(8) 0.006(6) -0.001(6) 0.001(6)
C23 0.072(8) 0.036(6) 0.065(7) 0.005(5) 0.001(6) -0.018(6)
C4 0.086(9) 0.045(7) 0.065(8) -0.007(6) 0.016(7) -0.007(6)
C1 0.072(8) 0.078(9) 0.049(7) 0.007(6) -0.005(6) 0.000(7)
C14 0.132(13) 0.038(7) 0.060(8) -0.003(6) 0.023(8) -0.001(8)
C3 0.094(11) 0.056(8) 0.068(9) 0.015(7) 0.015(8) 0.018(8)
C12 0.085(10) 0.048(7) 0.078(9) 0.000(6) -0.002(8) 0.001(7)
O1 0.138(12) 0.093(10) 0.144(13) 0.002(9) -0.002(10) -0.019(9)
C20 0.084(9) 0.045(7) 0.068(8) 0.014(6) -0.015(7) -0.011(6)
C21 0.094(10) 0.033(6) 0.080(9) 0.010(6) -0.016(8) -0.011(6)
C29 0.123(10) 0.051(9) 0.112(14) -0.006(9) 0.010(11) -0.027(8)
C13 0.118(13) 0.043(8) 0.084(10) -0.001(7) 0.006(9) 0.016(8)
C2 0.079(10) 0.088(11) 0.070(9) 0.017(8) 0.004(8) 0.011(9)
O1W 0.171(15) 0.170(16) 0.266(18) -0.004(12) 0.005(14) -0.006(11)

loop_
_atom_type_symbol
_atom_type_description
_atom_type_scat_dispersion_real
_atom_type_scat_dispersion_imag
_atom_type_scat_source
C C 0.0181 0.0091 'International Tables Vol C Tables 4.2.6.8 and 6.1.1.4'
H H 0.0000 0.0000 'International Tables Vol C Tables 4.2.6.8 and 6.1.1.4'
N N 0.0311 0.0180 'International Tables Vol C Tables 4.2.6.8 and 6.1.1.4'
O O 0.0492 0.0322 'International Tables Vol C Tables 4.2.6.8 and 6.1.1.4'
Cd Cd 0.1185 4.6533 'International Tables Vol C Tables 4.2.6.8 and 6.1.1.4'

loop_
_geom_angle_atom_site_label_1
_geom_angle_atom_site_label_2
_geom_angle_atom_site_label_3
_geom_angle
_geom_angle_site_symmetry_1
_geom_angle_site_symmetry_3
O2 Cd1 N1 135.9(4) . .
O2 Cd1 N2 150.6(4) . .
N1 Cd1 N2 68.7(3) . .
O2 Cd1 N3 88.8(4) . .
N1 Cd1 N3 135.2(3) . .
N2 Cd1 N3 67.8(3) . .
O2 Cd1 N4 95.7(4) . 3_666
N1 Cd1 N4 89.2(4) . 3_666
N2 Cd1 N4 101.1(3) . 3_666
N3 Cd1 N4 88.6(4) . 3_666
O2 Cd1 N7 85.0(4) . 2_655
N1 Cd1 N7 86.1(3) . 2_655
N2 Cd1 N7 80.8(3) . 2_655
N3 Cd1 N7 97.3(3) . 2_655
N4 Cd1 N7 174.0(4) 3_666 2_655
O2 Cd1 O1 51.9(5) . .
N1 Cd1 O1 84.5(4) . .
N2 Cd1 O1 150.9(4) . .
N3 Cd1 O1 140.2(4) . .
N4 Cd1 O1 89.5(5) 3_666 .
N7 Cd1 O1 86.3(5) 2_655 .
O2 Cd1 C29 24.5(4) . .
N1 Cd1 C29 111.6(5) . .
N2 Cd1 C29 165.3(5) . .
N3 Cd1 C29 113.2(5) . .
N4 Cd1 C29 93.7(5) 3_666 .
N7 Cd1 C29 84.5(5) 2_655 .
O1 Cd1 C29 27.4(5) . .
C10 N2 C6 119.6(10) . .
C10 N2 Cd1 120.2(7) . .
C6 N2 Cd1 118.7(8) . .
C5 N1 C1 117.8(11) . .
C5 N1 Cd1 118.3(8) . .
C1 N1 Cd1 123.8(9) . .
C28 N7 N6 104.3(10) . .
C28 N7 Cd1 133.2(9) . 2_645
N6 N7 Cd1 121.3(7) . 2_645
C11 N3 C15 118.6(12) . .
C11 N3 Cd1 118.8(8) . .
C15 N3 Cd1 122.5(10) . .
C28 N4 N5 105.0(9) . .
C28 N4 Cd1 130.9(8) . 3_666
N5 N4 Cd1 122.0(8) . 3_666
C29 O2 Cd1 95.8(12) . .
N5 N6 N7 110.6(10) . .
N2 C10 C9 121.3(10) . .
N2 C10 C11 114.7(10) . .
C9 C10 C11 124.0(10) . .
C21 C16 C17 117.4(11) . .
C21 C16 C8 122.2(10) . .
C17 C16 C8 120.4(11) . .
N6 N5 N4 108.5(10) . .
C18 C19 C20 115.4(11) . .
C18 C19 C22 123.1(10) . .
C20 C19 C22 121.5(11) . .
C27 C22 C23 117.1(11) . .
C27 C22 C19 122.8(10) . .
C23 C22 C19 119.8(11) . .
N1 C5 C4 120.9(12) . .
N1 C5 C6 116.7(10) . .
C4 C5 C6 122.3(11) . .
N7 C28 N4 111.6(10) . .
N7 C28 C25 126.0(12) . .
N4 C28 C25 122.4(10) . .
N3 C11 C12 122.0(11) . .
N3 C11 C10 116.5(11) . .
C12 C11 C10 121.5(11) . .
C22 C27 C26 122.9(11) . .
C22 C27 H27 118.6 . .
C26 C27 H27 118.6 . .
C7 C8 C9 115.9(11) . .
C7 C8 C16 121.2(11) . .
C9 C8 C16 122.8(11) . .
C24 C25 C26 116.9(11) . .
C24 C25 C28 122.9(10) . .
C26 C25 C28 120.1(11) . .
N2 C6 C7 121.8(11) . .
N2 C6 C5 115.0(10) . .
C7 C6 C5 123.2(11) . .
C23 C24 C25 123.8(11) . .
C23 C24 H24 118.1 . .
C25 C24 H24 118.1 . .
C10 C9 C8 120.6(12) . .
C10 C9 H9 119.7 . .
C8 C9 H9 119.7 . .
C8 C7 C6 120.5(11) . .
C8 C7 H7 119.7 . .
C6 C7 H7 119.7 . .
C27 C26 C25 119.4(11) . .
C27 C26 H26 120.3 . .
C25 C26 H26 120.3 . .
N3 C15 C14 122.4(14) . .
N3 C15 H15 118.8 . .
C14 C15 H15 118.8 . .
C17 C18 C19 122.9(11) . .
C17 C18 H18 118.6 . .
C19 C18 H18 118.6 . .
C18 C17 C16 120.7(11) . .
C18 C17 H17 119.7 . .
C16 C17 H17 119.7 . .
C24 C23 C22 119.7(12) . .
C24 C23 H23 120.1 . .
C22 C23 H23 120.1 . .
C3 C4 C5 119.2(13) . .
C3 C4 H4 120.4 . .
C5 C4 H4 120.4 . .
N1 C1 C2 122.2(14) . .
N1 C1 H1 118.9 . .
C2 C1 H1 118.9 . .
C15 C14 C13 118.8(13) . .
C15 C14 H14 120.6 . .
C13 C14 H14 120.6 . .
C2 C3 C4 119.6(13) . .
C2 C3 H3 120.2 . .
C4 C3 H3 120.2 . .
C13 C12 C11 118.4(14) . .
C13 C12 H12 120.8 . .
C11 C12 H12 120.8 . .
C29 O1 Cd1 84.1(13) . .
C21 C20 C19 121.4(12) . .
C21 C20 H20 119.3 . .
C19 C20 H20 119.3 . .
C16 C21 C20 122.2(11) . .
C16 C21 H21 118.9 . .
C20 C21 H21 118.9 . .
O2 C29 O1 128(2) . .
O2 C29 Cd1 59.7(11) . .
O1 C29 Cd1 68.5(12) . .
O2 C29 H29 115.9 . .
O1 C29 H29 115.9 . .
Cd1 C29 H29 174.9 . .
C14 C13 C12 119.8(15) . .
C14 C13 H13 120.1 . .
C12 C13 H13 120.1 . .
C3 C2 C1 120.2(14) . .
C3 C2 H2 119.9 . .
C1 C2 H2 119.9 . .
H1WA O1W H1WB 109.5 . .

loop_
_geom_bond_atom_site_label_1
_geom_bond_atom_site_label_2
_geom_bond_distance
_geom_bond_site_symmetry_2
Cd1 O2 2.332(10) .
Cd1 N1 2.369(10) .
Cd1 N2 2.371(9) .
Cd1 N3 2.401(11) .
Cd1 N4 2.403(10) 3_666
Cd1 N7 2.490(10) 2_655
Cd1 O1 2.515(16) .
Cd1 C29 2.69(2) .
N2 C10 1.311(14) .
N2 C6 1.331(14) .
N1 C5 1.343(15) .
N1 C1 1.359(16) .
N7 C28 1.320(14) .
N7 N6 1.351(14) .
N7 Cd1 2.490(10) 2_645
N3 C11 1.314(16) .
N3 C15 1.356(14) .
N4 C28 1.332(16) .
N4 N5 1.354(14) .
N4 Cd1 2.403(10) 3_666
O2 C29 1.12(2) .
N6 N5 1.287(15) .
C10 C9 1.381(16) .
C10 C11 1.517(16) .
C16 C21 1.366(16) .
C16 C17 1.380(16) .
C16 C8 1.470(15) .
C19 C18 1.388(16) .
C19 C20 1.394(16) .
C19 C22 1.480(15) .
C22 C27 1.376(17) .
C22 C23 1.406(16) .
C5 C4 1.402(17) .
C5 C6 1.496(16) .
C28 C25 1.478(15) .
C11 C12 1.387(19) .
C27 C26 1.383(16) .
C27 H27 0.9300 .
C8 C7 1.373(16) .
C8 C9 1.400(15) .
C25 C24 1.372(18) .
C25 C26 1.405(16) .
C6 C7 1.378(16) .
C24 C23 1.361(16) .
C24 H24 0.9300 .
C9 H9 0.9300 .
C7 H7 0.9300 .
C26 H26 0.9300 .
C15 C14 1.36(2) .
C15 H15 0.9300 .
C18 C17 1.377(16) .
C18 H18 0.9300 .
C17 H17 0.9300 .
C23 H23 0.9300 .
C4 C3 1.369(18) .
C4 H4 0.9300 .
C1 C2 1.36(2) .
C1 H1 0.9300 .
C14 C13 1.36(2) .
C14 H14 0.9300 .
C3 C2 1.33(2) .
C3 H3 0.9300 .
C12 C13 1.374(18) .
C12 H12 0.9300 .
O1 C29 1.24(2) .
C20 C21 1.382(17) .
C20 H20 0.9300 .
C21 H21 0.9300 .
C29 H29 0.9300 .
C13 H13 0.9300 .
C2 H2 0.9300 .
O1W H1WA 0.8502 .
O1W H1WB 0.8500 .
